data_4310478
loop_
_publ_author_name
'Nicolas Andr\'e'
'Thomas B. Jensen'
'Rosario Scopelliti'
'Daniel Imbert'
'Mourad Elhabiri'
'G\'erard Hopfgartner'
'Claude Piguet'
'Jean-Claude G. B\"unzli'

_publ_section_title
;
 Supramolecular Recognition of Heteropairs of Lanthanide Ions: A Step
 toward Self-Assembled Bifunctional Probes
;
_journal_name_full 'Inorganic Chemistry'
_journal_page_first 515
_journal_page_last 529
_journal_paper_doi 10.1021/ic0351996
_journal_volume 43
_journal_year 2004
_chemical_formula_sum 'C144 H153 Cl6 La N33 O27 Tb'
_chemical_formula_weight 3288.52
_chemical_name_systematic
; 
 ? 
;
_space_group_IT_number 14
_symmetry_cell_setting monoclinic
_symmetry_space_group_name_Hall '-P 2ybc'
_symmetry_space_group_name_H-M 'P 1 21/c 1'
_atom_sites_solution_hydrogens geom
_atom_sites_solution_primary direct
_atom_sites_solution_secondary difmap
_audit_creation_method SHELXL-97
_cell_angle_alpha 90.00
_cell_angle_beta 90.29(3)
_cell_angle_gamma 90.00
_cell_formula_units_Z 4
_cell_length_a 14.777(5)
_cell_length_b 26.344(16)
_cell_length_c 37.250(13)
_cell_measurement_temperature 143(2)
_cell_volume 14501(11)
_computing_structure_refinement 'SHELXL-97 (Sheldrick, 1997)'
_computing_structure_solution 'SHELXS-97 (Sheldrick, 1990)'
_diffrn_ambient_temperature 143(2)
_diffrn_measured_fraction_theta_full 0.000
_diffrn_measured_fraction_theta_max 0.961
_diffrn_radiation_monochromator graphite
_diffrn_radiation_source 'fine-focus sealed tube'
_diffrn_radiation_type MoK\a
_diffrn_radiation_wavelength 0.71070
_diffrn_reflns_av_R_equivalents 0.1782
_diffrn_reflns_av_sigmaI/netI 0.3211
_diffrn_reflns_limit_h_max 16
_diffrn_reflns_limit_h_min -16
_diffrn_reflns_limit_k_max 30
_diffrn_reflns_limit_k_min -30
_diffrn_reflns_limit_l_max 43
_diffrn_reflns_limit_l_min -43
_diffrn_reflns_number 71460
_diffrn_reflns_theta_full 0.50
_diffrn_reflns_theta_max 24.62
_diffrn_reflns_theta_min 3.14
_exptl_absorpt_coefficient_mu 0.969
_exptl_absorpt_correction_T_max 0.9441
_exptl_absorpt_correction_T_min 0.9009
_exptl_crystal_density_diffrn 1.506
_exptl_crystal_density_method 'not measured'
_exptl_crystal_F_000 6752
_exptl_crystal_size_max 0.11
_exptl_crystal_size_mid 0.08
_exptl_crystal_size_min 0.06
_refine_diff_density_max 0.844
_refine_diff_density_min -0.781
_refine_diff_density_rms 0.097
_refine_ls_extinction_method none
_refine_ls_goodness_of_fit_ref 0.755
_refine_ls_hydrogen_treatment mixed
_refine_ls_matrix_type fullcycle
_refine_ls_number_parameters 1804
_refine_ls_number_reflns 23529
_refine_ls_number_restraints 10
_refine_ls_restrained_S_all 0.756
_refine_ls_R_factor_all 0.2783
_refine_ls_R_factor_gt 0.0826
_refine_ls_shift/su_max 2.396
_refine_ls_shift/su_mean 0.004
_refine_ls_structure_factor_coef Fsqd
_refine_ls_weighting_details 'calc w=1/[\s^2^(Fo^2^)+(0.1000P)^2^+0.0000P] where P=(Fo^2^+2Fc^2^)/3'
_refine_ls_weighting_scheme calc
_refine_ls_wR_factor_gt 0.1875
_refine_ls_wR_factor_ref 0.2885
_reflns_number_gt 4689
_reflns_number_total 23529
_reflns_threshold_expression >2sigma(I)
_cod_data_source_file ic0351996rom20031017_104458.cif
_cod_data_source_block bunz58
_cod_original_cell_volume 14500(11)
_cod_database_code 4310478

loop_
_symmetry_equiv_pos_as_xyz
'x, y, z'
'-x, y+1/2, -z+1/2'
'-x, -y, -z'
'x, -y-1/2, z-1/2'

loop_
_atom_site_label
_atom_site_type_symbol
_atom_site_fract_x
_atom_site_fract_y
_atom_site_fract_z
_atom_site_U_iso_or_equiv
_atom_site_adp_type
_atom_site_occupancy
_atom_site_symmetry_multiplicity
_atom_site_calc_flag
_atom_site_refinement_flags
_atom_site_disorder_assembly
_atom_site_disorder_group
Tb1 Tb 0.26830(5) 0.12962(4) 0.24304(3) 0.085 Uani 1 1 d . . .
La1 La 0.27645(6) 0.25921(4) 0.47236(3) 0.076 Uani 1 1 d . . .
O1 O 0.3772(6) 0.1020(4) 0.2013(3) 0.086 Uani 1 1 d . . .
O2 O 0.1950(7) 0.0579(5) 0.2177(4) 0.098 Uani 1 1 d . . .
O3 O 0.2100(7) 0.1626(5) 0.1898(3) 0.099 Uani 1 1 d . . .
N1 N 0.5254(8) 0.1070(7) 0.1851(4) 0.092 Uani 1 1 d . . .
N2 N 0.3709(8) 0.1978(6) 0.2169(4) 0.091 Uani 1 1 d . . .
N3 N 0.2388(7) 0.2213(5) 0.2594(3) 0.072 Uani 1 1 d . . .
N4 N 0.2498(7) 0.3089(7) 0.2541(4) 0.092 Uani 1 1 d . . .
N5 N 0.1910(8) 0.1818(5) 0.4434(4) 0.084 Uani 1 1 d . . .
N6 N 0.0988(8) 0.1179(5) 0.4633(4) 0.088 Uani 1 1 d D . .
N7 N 0.3096(7) 0.1682(5) 0.4983(3) 0.069 Uani 1 1 d . . .
N8 N 0.3862(8) 0.2487(6) 0.5300(5) 0.104 Uani 1 1 d . . .
N9 N 0.5162(9) 0.2102(7) 0.5457(4) 0.108 Uani 1 1 d . . .
N10 N 0.1386(9) -0.0207(8) 0.2231(6) 0.142 Uani 1 1 d . . .
N11 N 0.3317(7) 0.0412(6) 0.2593(4) 0.083 Uani 1 1 d . . .
N12 N 0.4078(7) 0.1287(6) 0.2819(4) 0.082 Uani 1 1 d . . .
N13 N 0.5194(8) 0.0893(5) 0.3137(4) 0.078 Uani 1 1 d . . .
N14 N 0.2457(7) 0.3023(6) 0.4103(4) 0.085 Uani 1 1 d . . .
N15 N 0.1901(7) 0.3743(6) 0.3887(4) 0.079 Uani 1 1 d . . .
N16 N 0.1110(7) 0.2916(6) 0.4593(4) 0.079 Uani 1 1 d . . .
N17 N 0.1456(8) 0.2364(4) 0.5190(4) 0.078 Uani 1 1 d . . .
N18 N -0.0009(9) 0.2213(9) 0.5300(6) 0.165 Uani 1 1 d D . .
N19 N 0.1100(11) 0.2112(9) 0.1637(6) 0.155 Uani 1 1 d . . .
N20 N 0.0948(9) 0.1378(6) 0.2412(4) 0.092 Uani 1 1 d . . .
N21 N 0.1815(7) 0.1024(6) 0.2992(4) 0.099 Uani 1 1 d . . .
N22 N 0.0521(9) 0.0781(7) 0.3248(4) 0.104 Uani 1 1 d . . .
N23 N 0.4153(7) 0.2180(6) 0.4371(4) 0.089 Uani 1 1 d . . .
N24 N 0.5636(7) 0.2062(5) 0.4492(4) 0.073 Uani 1 1 d . . .
N25 N 0.4231(9) 0.3150(5) 0.4617(4) 0.085 Uani 1 1 d . . .
N26 N 0.2708(8) 0.3562(6) 0.4888(4) 0.084 Uani 1 1 d . . .
N27 N 0.3167(8) 0.4361(6) 0.4844(4) 0.086 Uani 1 1 d . . .
C1 C 0.4472(10) 0.1270(8) 0.1924(5) 0.096 Uani 1 1 d . . .
C2 C 0.4302(9) 0.1842(7) 0.1914(5) 0.085 Uani 1 1 d . . .
C3 C 0.4609(10) 0.2139(8) 0.1644(5) 0.101 Uani 1 1 d . . .
H3 H 0.5016 0.2003 0.1473 0.121 Uiso 1 1 calc R . .
C4 C 0.4329(12) 0.2647(8) 0.1617(6) 0.114 Uani 1 1 d . . .
H4 H 0.4525 0.2867 0.1431 0.137 Uiso 1 1 calc R . .
C5 C 0.3747(11) 0.2799(10) 0.1884(6) 0.122 Uani 1 1 d . . .
H5 H 0.3519 0.3136 0.1877 0.146 Uiso 1 1 calc R . .
C6 C 0.3492(10) 0.2499(7) 0.2147(5) 0.086 Uani 1 1 d . . .
C7 C 0.2800(9) 0.2642(9) 0.2435(5) 0.097 Uani 1 1 d . . .
C8 C 0.1788(9) 0.2474(8) 0.2831(4) 0.083 Uani 1 1 d . . .
C9 C 0.1842(10) 0.2995(8) 0.2796(6) 0.099 Uani 1 1 d . . .
C10 C 0.1266(9) 0.3316(6) 0.2981(5) 0.092 Uani 1 1 d . . .
H10 H 0.1326 0.3674 0.2958 0.110 Uiso 1 1 calc R . .
C11 C 0.0614(9) 0.3115(9) 0.3195(5) 0.098 Uani 1 1 d . . .
H11 H 0.0198 0.3328 0.3318 0.117 Uiso 1 1 calc R . .
C12 C 0.0572(9) 0.2592(7) 0.3230(4) 0.077 Uani 1 1 d . . .
C13 C 0.1104(8) 0.2257(7) 0.3050(4) 0.077 Uani 1 1 d . . .
H13 H 0.1023 0.1900 0.3069 0.092 Uiso 1 1 calc R . .
C14 C -0.0230(9) 0.2382(7) 0.3479(5) 0.094 Uani 1 1 d . . .
H14A H -0.0577 0.2676 0.3571 0.112 Uiso 1 1 calc R . .
H14B H -0.0646 0.2180 0.3326 0.112 Uiso 1 1 calc R . .
C15 C 0.0049(9) 0.2059(8) 0.3796(5) 0.088 Uani 1 1 d . . .
C16 C 0.0912(9) 0.2144(6) 0.3928(4) 0.068 Uani 1 1 d . . .
H16 H 0.1323 0.2386 0.3835 0.081 Uiso 1 1 calc R . .
C17 C 0.1097(10) 0.1821(7) 0.4223(5) 0.080 Uani 1 1 d . . .
C18 C 0.0549(10) 0.1428(7) 0.4372(5) 0.080 Uani 1 1 d . . .
C19 C -0.0330(10) 0.1402(8) 0.4218(5) 0.107 Uani 1 1 d . . .
H19 H -0.0774 0.1178 0.4312 0.128 Uiso 1 1 calc R . .
C20 C -0.0528(10) 0.1722(7) 0.3920(5) 0.079 Uani 1 1 d . . .
H20 H -0.1101 0.1691 0.3805 0.095 Uiso 1 1 calc R . .
C21 C 0.1824(10) 0.1439(7) 0.4641(5) 0.082 Uani 1 1 d . . .
C22 C 0.2571(11) 0.1280(7) 0.4882(5) 0.089 Uani 1 1 d . . .
C23 C 0.2773(12) 0.0791(10) 0.4989(6) 0.129 Uani 1 1 d . . .
H23 H 0.2393 0.0515 0.4925 0.155 Uiso 1 1 calc R . .
C24 C 0.3563(12) 0.0715(7) 0.5196(6) 0.107 Uani 1 1 d . . .
H24 H 0.3735 0.0380 0.5260 0.129 Uiso 1 1 calc R . .
C25 C 0.4081(12) 0.1110(8) 0.5304(5) 0.104 Uani 1 1 d . . .
H25 H 0.4586 0.1061 0.5459 0.125 Uiso 1 1 calc R . .
C26 C 0.3851(9) 0.1578(8) 0.5183(4) 0.083 Uani 1 1 d . . .
C27 C 0.4293(11) 0.2054(9) 0.5306(5) 0.102 Uani 1 1 d . . .
C28 C 0.4473(11) 0.2847(7) 0.5459(5) 0.086 Uani 1 1 d . . .
C29 C 0.5229(11) 0.2598(10) 0.5563(6) 0.109 Uani 1 1 d . . .
C30 C 0.5916(14) 0.2841(8) 0.5723(6) 0.115 Uani 1 1 d . . .
H30 H 0.6462 0.2673 0.5786 0.138 Uiso 1 1 calc R . .
C31 C 0.5787(12) 0.3349(10) 0.5789(6) 0.135 Uani 1 1 d . . .
H31 H 0.6266 0.3533 0.5899 0.162 Uiso 1 1 calc R . .
C32 C 0.4984(13) 0.3610(9) 0.5704(5) 0.119 Uani 1 1 d . . .
H32 H 0.4934 0.3963 0.5753 0.143 Uiso 1 1 calc R . .
C33 C 0.4241(11) 0.3341(9) 0.5542(5) 0.103 Uani 1 1 d . . .
H33 H 0.3661 0.3485 0.5497 0.124 Uiso 1 1 calc R . .
C34 C 0.6134(10) 0.1328(9) 0.1852(4) 0.104 Uani 1 1 d . . .
H34A H 0.6090 0.1660 0.1729 0.125 Uiso 1 1 calc R . .
H34B H 0.6594 0.1119 0.1729 0.125 Uiso 1 1 calc R . .
C35 C 0.6395(11) 0.1402(8) 0.2265(6) 0.126 Uani 1 1 d . . .
H35A H 0.5914 0.1591 0.2386 0.190 Uiso 1 1 calc R . .
H35B H 0.6964 0.1591 0.2283 0.190 Uiso 1 1 calc R . .
H35C H 0.6467 0.1069 0.2379 0.190 Uiso 1 1 calc R . .
C36 C 0.5289(11) 0.0493(10) 0.1862(5) 0.122 Uani 1 1 d . . .
H36A H 0.4696 0.0351 0.1933 0.146 Uiso 1 1 calc R . .
H36B H 0.5757 0.0375 0.2034 0.146 Uiso 1 1 calc R . .
C37 C 0.5532(12) 0.0330(8) 0.1470(6) 0.121 Uani 1 1 d . . .
H37A H 0.5028 0.0414 0.1308 0.182 Uiso 1 1 calc R . .
H37B H 0.5641 -0.0037 0.1463 0.182 Uiso 1 1 calc R . .
H37C H 0.6078 0.0509 0.1393 0.182 Uiso 1 1 calc R . .
C38 C 0.2779(9) 0.3630(8) 0.2450(4) 0.103 Uani 1 1 d . . .
H38A H 0.2658 0.3853 0.2658 0.124 Uiso 1 1 calc R . .
H38B H 0.3438 0.3639 0.2402 0.124 Uiso 1 1 calc R . .
C39 C 0.2297(14) 0.3820(7) 0.2139(6) 0.132 Uani 1 1 d . . .
H39A H 0.2406 0.3596 0.1933 0.198 Uiso 1 1 calc R . .
H39B H 0.2509 0.4163 0.2082 0.198 Uiso 1 1 calc R . .
H39C H 0.1647 0.3829 0.2190 0.198 Uiso 1 1 calc R . .
C40 C 0.0554(13) 0.0679(9) 0.4773(6) 0.235 Uani 1 1 d D . .
H40A H 0.0007 0.0572 0.4638 0.282 Uiso 1 1 calc R . .
H40B H 0.0987 0.0394 0.4799 0.282 Uiso 1 1 calc R . .
C41 C 0.0361(18) 0.0944(11) 0.5109(8) 0.236 Uani 1 1 d D . .
H41A H 0.0913 0.0960 0.5256 0.353 Uiso 1 1 calc R . .
H41B H -0.0109 0.0760 0.5240 0.353 Uiso 1 1 calc R . .
H41C H 0.0151 0.1289 0.5056 0.353 Uiso 1 1 calc R . .
C42 C 0.5891(11) 0.1716(8) 0.5484(6) 0.118 Uani 1 1 d . . .
H42A H 0.6475 0.1871 0.5414 0.141 Uiso 1 1 calc R . .
H42B H 0.5762 0.1435 0.5314 0.141 Uiso 1 1 calc R . .
C43 C 0.5967(13) 0.1503(10) 0.5868(6) 0.138 Uani 1 1 d . . .
H43A H 0.6103 0.1780 0.6035 0.207 Uiso 1 1 calc R . .
H43B H 0.6454 0.1250 0.5878 0.207 Uiso 1 1 calc R . .
H43C H 0.5394 0.1342 0.5935 0.207 Uiso 1 1 calc R . .
C44 C 0.2019(11) 0.0125(9) 0.2280(5) 0.097 Uani 1 1 d . . .
C45 C 0.2972(11) 0.0014(7) 0.2410(5) 0.093 Uani 1 1 d . . .
C46 C 0.3437(12) -0.0406(8) 0.2346(6) 0.112 Uani 1 1 d . . .
H46 H 0.3168 -0.0668 0.2206 0.134 Uiso 1 1 calc R . .
C47 C 0.4310(13) -0.0471(8) 0.2479(6) 0.111 Uani 1 1 d . . .
H47 H 0.4634 -0.0779 0.2447 0.134 Uiso 1 1 calc R . .
C48 C 0.4690(11) -0.0054(8) 0.2664(4) 0.090 Uani 1 1 d . . .
H48 H 0.5301 -0.0067 0.2743 0.107 Uiso 1 1 calc R . .
C49 C 0.4162(11) 0.0380(8) 0.2730(5) 0.094 Uani 1 1 d . . .
C50 C 0.4483(9) 0.0855(6) 0.2886(4) 0.069 Uani 1 1 d . . .
C51 C 0.4577(9) 0.1639(7) 0.3017(5) 0.074 Uani 1 1 d . . .
C52 C 0.5256(9) 0.1394(8) 0.3202(4) 0.089 Uani 1 1 d . . .
C53 C 0.5888(11) 0.1629(8) 0.3431(5) 0.106 Uani 1 1 d . . .
H53 H 0.6352 0.1449 0.3554 0.127 Uiso 1 1 calc R . .
C54 C 0.5775(10) 0.2123(8) 0.3458(5) 0.099 Uani 1 1 d . . .
H54 H 0.6142 0.2290 0.3631 0.118 Uiso 1 1 calc R . .
C55 C 0.5140(9) 0.2452(7) 0.3249(5) 0.083 Uani 1 1 d . . .
C56 C 0.4525(9) 0.2157(8) 0.3031(5) 0.086 Uani 1 1 d . . .
H56 H 0.4072 0.2326 0.2894 0.103 Uiso 1 1 calc R . .
C57 C 0.5129(9) 0.3011(7) 0.3273(5) 0.091 Uani 1 1 d . . .
H57A H 0.5189 0.3153 0.3028 0.109 Uiso 1 1 calc R . .
H57B H 0.5663 0.3123 0.3414 0.109 Uiso 1 1 calc R . .
C58 C 0.4289(9) 0.3228(6) 0.3442(5) 0.076 Uani 1 1 d . . .
C59 C 0.3822(9) 0.2980(7) 0.3700(5) 0.084 Uani 1 1 d . . .
H59 H 0.4015 0.2655 0.3779 0.100 Uiso 1 1 calc R . .
C60 C 0.3046(9) 0.3209(7) 0.3849(5) 0.082 Uani 1 1 d . . .
C61 C 0.2724(11) 0.3674(7) 0.3716(4) 0.080 Uani 1 1 d . . .
C62 C 0.3204(10) 0.3950(8) 0.3462(5) 0.091 Uani 1 1 d . . .
H62 H 0.3026 0.4276 0.3380 0.110 Uiso 1 1 calc R . .
C63 C 0.3982(11) 0.3696(7) 0.3341(5) 0.091 Uani 1 1 d . . .
H63 H 0.4335 0.3870 0.3167 0.109 Uiso 1 1 calc R . .
C64 C 0.1758(10) 0.3351(7) 0.4112(5) 0.081 Uani 1 1 d . . .
C65 C 0.0934(8) 0.3234(6) 0.4321(4) 0.066 Uani 1 1 d . . .
C66 C 0.0064(10) 0.3390(8) 0.4200(5) 0.099 Uani 1 1 d . . .
H66 H -0.0014 0.3584 0.3987 0.119 Uiso 1 1 calc R . .
C67 C -0.0639(10) 0.3251(9) 0.4402(4) 0.105 Uani 1 1 d . . .
H67 H -0.1226 0.3382 0.4354 0.126 Uiso 1 1 calc R . .
C68 C -0.0498(9) 0.2904(7) 0.4689(5) 0.082 Uani 1 1 d . . .
H68 H -0.0998 0.2771 0.4818 0.098 Uiso 1 1 calc R . .
C69 C 0.0367(9) 0.2763(7) 0.4778(5) 0.084 Uani 1 1 d . . .
C70 C 0.0605(10) 0.2455(7) 0.5093(5) 0.082 Uani 1 1 d . . .
C71 C 0.1355(12) 0.2028(8) 0.5461(7) 0.116 Uani 1 1 d . . .
C72 C 0.0516(13) 0.1960(11) 0.5558(6) 0.132 Uani 1 1 d . . .
C73 C 0.0208(16) 0.1621(13) 0.5835(9) 0.200 Uani 1 1 d . . .
H73 H -0.0410 0.1548 0.5881 0.240 Uiso 1 1 calc R . .
C74 C 0.0919(17) 0.1417(13) 0.6023(9) 0.209 Uani 1 1 d . . .
H74 H 0.0770 0.1178 0.6204 0.251 Uiso 1 1 calc R . .
C75 C 0.1786(14) 0.1515(9) 0.5980(6) 0.126 Uani 1 1 d . . .
H75 H 0.2247 0.1381 0.6131 0.151 Uiso 1 1 calc R . .
C76 C 0.1959(13) 0.1838(8) 0.5687(5) 0.114 Uani 1 1 d . . .
H76 H 0.2573 0.1928 0.5648 0.137 Uiso 1 1 calc R . .
C77 C 0.1427(13) -0.0730(11) 0.2367(7) 0.154 Uani 1 1 d . . .
H77A H 0.1997 -0.0779 0.2504 0.185 Uiso 1 1 calc R . .
H77B H 0.1423 -0.0971 0.2164 0.185 Uiso 1 1 calc R . .
C78 C 0.0639(17) -0.0834(11) 0.2605(9) 0.218 Uani 1 1 d . . .
H78A H 0.0719 -0.0654 0.2833 0.327 Uiso 1 1 calc R . .
H78B H 0.0599 -0.1200 0.2651 0.327 Uiso 1 1 calc R . .
H78C H 0.0081 -0.0718 0.2488 0.327 Uiso 1 1 calc R . .
C79 C 0.0554(12) -0.0059(9) 0.2065(7) 0.143 Uani 1 1 d . . .
H79A H 0.0486 0.0314 0.2085 0.172 Uiso 1 1 calc R . .
H79B H 0.0045 -0.0218 0.2196 0.172 Uiso 1 1 calc R . .
C80 C 0.0507(16) -0.0202(15) 0.1695(8) 0.255 Uani 1 1 d . . .
H80A H 0.1003 -0.0041 0.1563 0.382 Uiso 1 1 calc R . .
H80B H -0.0073 -0.0092 0.1593 0.382 Uiso 1 1 calc R . .
H80C H 0.0559 -0.0572 0.1674 0.382 Uiso 1 1 calc R . .
C81 C 0.5759(9) 0.0497(7) 0.3291(5) 0.095 Uani 1 1 d . . .
H81A H 0.5448 0.0166 0.3266 0.113 Uiso 1 1 calc R . .
H81B H 0.5846 0.0564 0.3550 0.113 Uiso 1 1 calc R . .
C82 C 0.6667(9) 0.0469(7) 0.3112(5) 0.096 Uani 1 1 d . . .
H82A H 0.6585 0.0387 0.2857 0.144 Uiso 1 1 calc R . .
H82B H 0.7034 0.0205 0.3227 0.144 Uiso 1 1 calc R . .
H82C H 0.6975 0.0797 0.3134 0.144 Uiso 1 1 calc R . .
C83 C 0.1350(11) 0.4220(7) 0.3829(6) 0.099 Uani 1 1 d . . .
H83A H 0.1676 0.4437 0.3656 0.118 Uiso 1 1 calc R . .
H83B H 0.0768 0.4122 0.3716 0.118 Uiso 1 1 calc R . .
C84 C 0.1148(16) 0.4531(8) 0.4152(6) 0.141 Uani 1 1 d . . .
H84A H 0.0771 0.4334 0.4317 0.212 Uiso 1 1 calc R . .
H84B H 0.0824 0.4839 0.4080 0.212 Uiso 1 1 calc R . .
H84C H 0.1715 0.4624 0.4273 0.212 Uiso 1 1 calc R . .
C85 C -0.0962(17) 0.2014(11) 0.5192(9) 0.225 Uani 1 1 d D . .
H85A H -0.1108 0.2063 0.4935 0.269 Uiso 1 1 calc R . .
H85B H -0.1070 0.1657 0.5265 0.269 Uiso 1 1 calc R . .
C86 C -0.140(2) 0.2390(14) 0.5431(9) 0.247 Uani 1 1 d D . .
H86A H -0.1390 0.2266 0.5679 0.371 Uiso 1 1 calc R . .
H86B H -0.2035 0.2438 0.5355 0.371 Uiso 1 1 calc R . .
H86C H -0.1082 0.2714 0.5417 0.371 Uiso 1 1 calc R . .
C87 C 0.1313(11) 0.1738(10) 0.1833(7) 0.144 Uani 1 1 d . . .
C88 C 0.0601(10) 0.1574(7) 0.2088(5) 0.088 Uani 1 1 d . . .
C89 C -0.0304(10) 0.1469(6) 0.1989(6) 0.097 Uani 1 1 d . . .
H89 H -0.0540 0.1574 0.1763 0.116 Uiso 1 1 calc R . .
C90 C -0.0832(12) 0.1210(10) 0.2232(6) 0.126 Uani 1 1 d . . .
H90 H -0.1448 0.1140 0.2175 0.151 Uiso 1 1 calc R . .
C91 C -0.0479(11) 0.1051(8) 0.2555(5) 0.102 Uani 1 1 d . . .
H91 H -0.0851 0.0873 0.2719 0.122 Uiso 1 1 calc R . .
C92 C 0.0417(9) 0.1150(8) 0.2642(6) 0.111 Uani 1 1 d . . .
C93 C 0.0916(10) 0.0970(8) 0.2948(5) 0.098 Uani 1 1 d . . .
C94 C 0.2006(10) 0.0814(6) 0.3320(5) 0.081 Uani 1 1 d . . .
C95 C 0.1201(12) 0.0645(9) 0.3486(5) 0.109 Uani 1 1 d . . .
C96 C 0.1208(11) 0.0442(8) 0.3810(6) 0.108 Uani 1 1 d . . .
H96 H 0.0652 0.0374 0.3928 0.129 Uiso 1 1 calc R . .
C97 C 0.2030(10) 0.0327(8) 0.3980(5) 0.101 Uani 1 1 d . . .
H97 H 0.2032 0.0152 0.4203 0.122 Uiso 1 1 calc R . .
C98 C 0.2839(10) 0.0468(7) 0.3824(5) 0.083 Uani 1 1 d . . .
C99 C 0.2836(10) 0.0722(7) 0.3484(5) 0.087 Uani 1 1 d . . .
H99 H 0.3385 0.0825 0.3374 0.105 Uiso 1 1 calc R . .
C100 C 0.3740(10) 0.0354(7) 0.4010(5) 0.091 Uani 1 1 d . . .
H10A H 0.4134 0.0173 0.3838 0.109 Uiso 1 1 calc R . .
H10B H 0.3625 0.0121 0.4213 0.109 Uiso 1 1 calc R . .
C101 C 0.4254(10) 0.0820(8) 0.4153(5) 0.088 Uani 1 1 d . . .
C102 C 0.3841(10) 0.1298(7) 0.4187(4) 0.087 Uani 1 1 d . . .
H102 H 0.3223 0.1353 0.4126 0.104 Uiso 1 1 calc R . .
C103 C 0.4396(9) 0.1682(7) 0.4314(4) 0.078 Uani 1 1 d . . .
C104 C 0.5306(10) 0.1594(7) 0.4381(5) 0.087 Uani 1 1 d . . .
C105 C 0.5695(10) 0.1142(8) 0.4362(5) 0.095 Uani 1 1 d . . .
H105 H 0.6313 0.1096 0.4427 0.114 Uiso 1 1 calc R . .
C106 C 0.5173(10) 0.0741(7) 0.4245(5) 0.089 Uani 1 1 d . . .
H106 H 0.5430 0.0412 0.4226 0.107 Uiso 1 1 calc R . .
C107 C 0.4945(9) 0.2418(7) 0.4468(4) 0.074 Uani 1 1 d . . .
C108 C 0.5026(9) 0.2952(8) 0.4500(5) 0.091 Uani 1 1 d . . .
C109 C 0.5721(10) 0.3242(9) 0.4387(6) 0.110 Uani 1 1 d . . .
H109 H 0.6255 0.3079 0.4305 0.132 Uiso 1 1 calc R . .
C110 C 0.5686(11) 0.3770(10) 0.4389(7) 0.149 Uani 1 1 d . . .
H110 H 0.6182 0.3975 0.4316 0.178 Uiso 1 1 calc R . .
C111 C 0.4888(11) 0.3972(8) 0.4502(7) 0.138 Uani 1 1 d . . .
H111 H 0.4798 0.4329 0.4505 0.166 Uiso 1 1 calc R . .
C112 C 0.4213(8) 0.3645(7) 0.4612(4) 0.080 Uani 1 1 d . . .
C113 C 0.3360(13) 0.3878(8) 0.4773(5) 0.101 Uani 1 1 d . . .
C114 C 0.2052(10) 0.3894(8) 0.5045(5) 0.084 Uani 1 1 d . . .
C115 C 0.2304(11) 0.4403(7) 0.5004(6) 0.094 Uani 1 1 d . . .
C116 C 0.1789(14) 0.4820(10) 0.5094(7) 0.146 Uani 1 1 d . . .
H116 H 0.1992 0.5159 0.5065 0.175 Uiso 1 1 calc R . .
C117 C 0.0978(15) 0.4701(9) 0.5226(6) 0.125 Uani 1 1 d . . .
H117 H 0.0566 0.4968 0.5279 0.150 Uiso 1 1 calc R . .
C118 C 0.0716(12) 0.4208(9) 0.5289(6) 0.122 Uani 1 1 d . . .
H118 H 0.0144 0.4158 0.5399 0.147 Uiso 1 1 calc R . .
C119 C 0.1205(10) 0.3782(6) 0.5207(5) 0.091 Uani 1 1 d . . .
H119 H 0.1001 0.3447 0.5254 0.109 Uiso 1 1 calc R . .
C120 C 0.1843(13) 0.2244(13) 0.1327(9) 0.217 Uani 1 1 d . . .
H12A H 0.1623 0.2544 0.1193 0.261 Uiso 1 1 calc R . .
H12B H 0.2413 0.2344 0.1449 0.261 Uiso 1 1 calc R . .
C121 C 0.205(3) 0.1867(12) 0.1081(10) 0.293 Uani 1 1 d . . .
H12C H 0.2083 0.1539 0.1204 0.440 Uiso 1 1 calc R . .
H12D H 0.2628 0.1942 0.0968 0.440 Uiso 1 1 calc R . .
H12E H 0.1571 0.1854 0.0897 0.440 Uiso 1 1 calc R . .
C122 C 0.0289(14) 0.2465(10) 0.1637(8) 0.174 Uani 1 1 d . . .
H12F H -0.0267 0.2273 0.1694 0.208 Uiso 1 1 calc R . .
H12G H 0.0212 0.2621 0.1397 0.208 Uiso 1 1 calc R . .
C123 C 0.0463(18) 0.2912(12) 0.1942(10) 0.244 Uani 1 1 d . . .
H12H H 0.0425 0.2763 0.2182 0.366 Uiso 1 1 calc R . .
H12I H 0.0002 0.3177 0.1915 0.366 Uiso 1 1 calc R . .
H12J H 0.1064 0.3061 0.1908 0.366 Uiso 1 1 calc R . .
C124 C -0.0462(10) 0.0642(10) 0.3346(6) 0.123 Uani 1 1 d . . .
H12K H -0.0531 0.0657 0.3610 0.148 Uiso 1 1 calc R . .
H12L H -0.0878 0.0896 0.3239 0.148 Uiso 1 1 calc R . .
C125 C -0.0721(11) 0.0122(10) 0.3216(7) 0.149 Uani 1 1 d . . .
H12M H -0.0735 0.0119 0.2953 0.224 Uiso 1 1 calc R . .
H12N H -0.1321 0.0034 0.3308 0.224 Uiso 1 1 calc R . .
H12O H -0.0277 -0.0126 0.3303 0.224 Uiso 1 1 calc R . .
C126 C 0.6578(8) 0.2145(7) 0.4602(4) 0.085 Uani 1 1 d . . .
H12P H 0.6747 0.1882 0.4779 0.102 Uiso 1 1 calc R . .
H12Q H 0.6620 0.2479 0.4724 0.102 Uiso 1 1 calc R . .
C127 C 0.7266(8) 0.2134(7) 0.4293(5) 0.090 Uani 1 1 d . . .
H12R H 0.7197 0.1817 0.4158 0.135 Uiso 1 1 calc R . .
H12S H 0.7881 0.2154 0.4392 0.135 Uiso 1 1 calc R . .
H12T H 0.7159 0.2424 0.4134 0.135 Uiso 1 1 calc R . .
C128 C 0.3724(14) 0.4850(7) 0.4776(6) 0.121 Uani 1 1 d . . .
H12U H 0.4373 0.4787 0.4825 0.146 Uiso 1 1 calc R . .
H12V H 0.3516 0.5126 0.4936 0.146 Uiso 1 1 calc R . .
C129 C 0.3583(12) 0.5003(10) 0.4377(7) 0.146 Uani 1 1 d . . .
H12W H 0.3740 0.4717 0.4222 0.219 Uiso 1 1 calc R . .
H12$ H 0.3972 0.5293 0.4320 0.219 Uiso 1 1 calc R . .
H12 H 0.2949 0.5097 0.4337 0.219 Uiso 1 1 calc R . .
Cl1 Cl -0.2256(3) -0.0038(2) 0.21676(14) 0.098 Uani 1 1 d . . .
O4 O -0.3140(6) -0.0264(5) 0.2248(3) 0.101 Uani 1 1 d . . .
O5 O -0.1623(8) -0.0444(6) 0.2112(5) 0.149 Uani 1 1 d . . .
O6 O -0.2318(9) 0.0231(7) 0.1852(5) 0.157 Uani 1 1 d . . .
O7 O -0.1931(9) 0.0273(8) 0.2448(5) 0.183 Uani 1 1 d . . .
Cl2 Cl 0.7672(3) 0.0735(2) 0.51336(17) 0.112 Uani 1 1 d . . .
O8 O 0.7759(10) 0.1113(6) 0.4862(5) 0.165 Uani 1 1 d . . .
O9 O 0.6821(11) 0.0534(8) 0.5129(6) 0.195 Uani 1 1 d . . .
O10 O 0.7958(13) 0.0909(12) 0.5469(5) 0.246 Uani 1 1 d . . .
O11 O 0.8248(14) 0.0347(9) 0.5048(10) 0.304 Uani 1 1 d . . .
Cl3 Cl 0.3906(4) 0.4177(3) 0.13631(18) 0.124 Uani 1 1 d . . .
O12 O 0.3886(9) 0.3646(6) 0.1223(4) 0.131 Uani 1 1 d . . .
O13 O 0.2972(10) 0.4386(7) 0.1387(5) 0.166 Uani 1 1 d . . .
O14 O 0.4415(12) 0.4498(7) 0.1140(5) 0.170 Uani 1 1 d . . .
O15 O 0.4266(10) 0.4159(6) 0.1705(5) 0.148 Uani 1 1 d . . .
Cl4 Cl -0.2268(3) 0.3600(3) 0.35695(17) 0.119 Uani 1 1 d . . .
O16 O -0.1356(7) 0.3643(7) 0.3540(5) 0.154 Uani 1 1 d . . .
O17 O -0.2783(10) 0.3803(10) 0.3305(6) 0.256 Uani 1 1 d . . .
O18 O -0.2577(11) 0.3146(8) 0.3689(6) 0.214 Uani 1 1 d . . .
O19 O -0.234(2) 0.3910(15) 0.3885(10) 0.372 Uani 1 1 d . . .
Cl5 Cl 0.7667(3) 0.2514(3) 0.65634(19) 0.139 Uani 1 1 d . . .
O20 O 0.6745(9) 0.2489(7) 0.6585(5) 0.161 Uani 1 1 d . . .
O21 O 0.8007(11) 0.2923(9) 0.6762(7) 0.231 Uani 1 1 d . . .
O22 O 0.8094(10) 0.2124(8) 0.6682(8) 0.257 Uani 1 1 d . . .
O23 O 0.7850(17) 0.250(2) 0.6210(7) 0.425 Uani 1 1 d . . .
Cl6 Cl 0.7640(5) 0.3737(3) 0.5044(2) 0.161 Uani 1 1 d . . .
O24 O 0.7472(8) 0.3220(6) 0.4930(5) 0.138 Uani 1 1 d . . .
O25 O 0.6945(16) 0.3963(9) 0.5215(8) 0.284 Uani 1 1 d . . .
O26 O 0.8496(15) 0.3738(10) 0.5217(8) 0.282 Uani 1 1 d . . .
O27 O 0.778(2) 0.4030(11) 0.4706(7) 0.295 Uani 1 1 d . . .
N28 N 0.5983(14) 0.5089(9) 0.4374(7) 0.163 Uiso 1 1 d U . .
C130 C 0.734(3) 0.540(2) 0.3704(16) 0.345 Uiso 1 1 d U . .
C131 C 0.741(2) 0.5103(16) 0.4015(11) 0.227 Uiso 1 1 d U . .
C132 C 0.653(2) 0.5075(13) 0.4190(10) 0.185 Uiso 1 1 d U . .
N29 N -0.215(2) 0.0463(15) 0.6782(10) 0.284 Uiso 1 1 d DU . .
C133 C -0.156(2) 0.1002(16) 0.6258(10) 0.254 Uiso 1 1 d DU . .
C134 C -0.208(4) 0.072(4) 0.653(2) 0.603 Uiso 1 1 d DU . .
N30 N 0.8150(19) 0.4007(12) 0.6115(9) 0.234 Uiso 1 1 d DU . .
C135 C 0.991(2) 0.397(2) 0.6179(17) 0.401 Uiso 1 1 d DU . .
C136 C 0.893(2) 0.408(2) 0.6134(18) 0.391 Uiso 1 1 d DU . .
N31 N -0.2319(12) 0.0780(9) 0.3908(6) 0.153 Uiso 1 1 d U . .
C137 C -0.098(3) -0.0095(19) 0.4192(14) 0.309 Uiso 1 1 d U . .
C138 C -0.201(3) -0.0091(17) 0.4200(11) 0.235 Uiso 1 1 d U . .
C139 C -0.2249(17) 0.0374(14) 0.4071(9) 0.166 Uiso 1 1 d U . .
N32 N 0.4612(17) -0.1767(12) 0.2618(9) 0.221 Uiso 1 1 d U . .
C140 C 0.3744(19) -0.1348(13) 0.3147(9) 0.189 Uiso 1 1 d U . .
C141 C 0.4237(19) -0.1606(13) 0.2867(10) 0.177 Uiso 1 1 d U . .
N33 N 0.7997(10) 0.1676(8) 0.3019(5) 0.121 Uiso 1 1 d U . .
C142 C 0.822(3) 0.2746(17) 0.2615(12) 0.264 Uiso 1 1 d U . .
C143 C 0.730(2) 0.2542(14) 0.2766(9) 0.191 Uiso 1 1 d U . .
C144 C 0.7726(13) 0.2080(10) 0.2897(6) 0.116 Uiso 1 1 d U . .

loop_
_atom_site_aniso_label
_atom_site_aniso_U_11
_atom_site_aniso_U_22
_atom_site_aniso_U_33
_atom_site_aniso_U_23
_atom_site_aniso_U_13
_atom_site_aniso_U_12
Tb1 0.076 0.099 0.081 -0.003 -0.004 0.006
La1 0.070 0.083 0.076 0.001 0.000 0.000
O1 0.077 0.089 0.090 -0.006 -0.001 0.015
O2 0.098 0.087 0.110 0.013 -0.018 0.004
O3 0.084 0.103 0.109 -0.016 -0.006 0.016
N1 0.080 0.126 0.070 -0.010 0.005 0.009
N2 0.076 0.134 0.063 -0.007 -0.003 0.006
N3 0.070 0.094 0.052 -0.013 -0.003 0.024
N4 0.055 0.147 0.075 -0.013 0.007 0.032
N5 0.101 0.050 0.102 0.019 0.016 0.005
N6 0.094 0.084 0.086 0.017 -0.024 -0.020
N7 0.079 0.066 0.062 -0.022 0.005 -0.007
N8 0.074 0.102 0.136 -0.023 0.000 0.000
N9 0.099 0.139 0.086 0.014 -0.013 -0.007
N10 0.079 0.150 0.196 -0.035 -0.036 -0.017
N11 0.051 0.113 0.085 -0.024 0.003 0.010
N12 0.072 0.084 0.089 -0.008 0.019 0.017
N13 0.097 0.062 0.076 -0.012 -0.004 0.019
N14 0.062 0.098 0.096 -0.004 -0.002 0.006
N15 0.075 0.097 0.064 -0.011 0.005 0.003
N16 0.071 0.101 0.065 -0.009 -0.012 -0.011
N17 0.096 0.015 0.124 -0.010 0.057 0.008
N18 0.070 0.258 0.168 0.071 0.011 -0.052
N19 0.103 0.168 0.195 0.000 -0.051 0.008
N20 0.097 0.098 0.081 -0.003 0.006 0.013
N21 0.041 0.138 0.118 -0.010 -0.003 0.012
N22 0.092 0.148 0.073 -0.017 -0.017 0.028
N23 0.071 0.092 0.106 0.007 0.013 0.014
N24 0.072 0.065 0.083 0.007 0.008 -0.001
N25 0.113 0.045 0.097 0.012 -0.009 0.007
N26 0.087 0.091 0.072 -0.003 0.000 -0.001
N27 0.089 0.080 0.089 -0.003 -0.001 -0.016
C1 0.072 0.112 0.105 0.053 0.004 0.021
C2 0.072 0.094 0.088 0.029 0.005 0.001
C3 0.091 0.119 0.092 0.019 0.038 -0.003
C4 0.133 0.108 0.101 0.002 0.040 0.050
C5 0.099 0.150 0.117 0.023 0.014 -0.010
C6 0.097 0.073 0.090 -0.006 0.004 0.018
C7 0.046 0.146 0.098 0.025 -0.018 -0.007
C8 0.070 0.126 0.053 0.017 -0.010 -0.008
C9 0.073 0.100 0.124 -0.003 -0.001 0.023
C10 0.067 0.054 0.155 0.001 -0.023 0.010
C11 0.049 0.159 0.086 -0.001 0.014 -0.003
C12 0.083 0.079 0.069 -0.014 -0.019 0.011
C13 0.060 0.103 0.067 -0.033 -0.003 0.035
C14 0.064 0.118 0.098 -0.039 -0.014 -0.002
C15 0.054 0.139 0.070 0.008 -0.001 0.015
C16 0.078 0.062 0.062 -0.010 0.015 -0.006
C17 0.098 0.072 0.068 -0.022 0.000 0.017
C18 0.093 0.074 0.072 -0.005 0.015 -0.028
C19 0.077 0.153 0.091 0.036 -0.004 -0.017
C20 0.083 0.086 0.067 -0.014 0.012 0.003
C21 0.088 0.069 0.088 -0.014 -0.026 -0.007
C22 0.113 0.083 0.072 -0.034 -0.001 0.052
C23 0.105 0.190 0.093 0.002 -0.016 -0.009
C24 0.150 0.042 0.130 -0.028 -0.018 0.028
C25 0.125 0.098 0.088 0.045 -0.011 -0.005
C26 0.072 0.121 0.055 -0.008 -0.001 0.003
C27 0.087 0.153 0.066 -0.012 -0.001 -0.022
C28 0.111 0.070 0.078 -0.008 0.027 -0.005
C29 0.081 0.141 0.106 0.027 0.002 -0.016
C30 0.148 0.071 0.125 0.037 0.000 -0.045
C31 0.106 0.171 0.128 0.079 -0.065 -0.066
C32 0.161 0.104 0.092 0.001 -0.024 -0.046
C33 0.098 0.138 0.073 -0.006 -0.003 0.005
C34 0.089 0.175 0.049 0.018 0.005 0.022
C35 0.104 0.122 0.153 -0.037 -0.007 0.010
C36 0.092 0.191 0.083 -0.043 0.018 0.027
C37 0.128 0.102 0.134 -0.003 -0.035 0.044
C38 0.074 0.213 0.022 0.048 -0.003 -0.077
C39 0.195 0.063 0.137 0.022 -0.073 -0.038
C40 0.138 0.463 0.105 0.170 0.073 0.127
C41 0.234 0.166 0.307 0.048 0.006 -0.122
C42 0.084 0.131 0.138 -0.011 -0.016 0.023
C43 0.136 0.190 0.087 0.015 -0.047 0.006
C44 0.086 0.124 0.080 -0.004 -0.006 -0.012
C45 0.116 0.065 0.098 0.001 0.037 0.007
C46 0.117 0.111 0.107 -0.012 -0.011 0.006
C47 0.144 0.088 0.101 0.002 -0.020 0.021
C48 0.104 0.114 0.050 -0.004 -0.001 -0.003
C49 0.100 0.100 0.083 -0.001 0.024 -0.007
C50 0.075 0.069 0.063 0.021 -0.004 -0.001
C51 0.077 0.071 0.075 0.026 0.017 -0.016
C52 0.077 0.153 0.038 -0.021 0.004 0.000
C53 0.114 0.130 0.074 -0.039 0.000 0.062
C54 0.085 0.145 0.065 -0.022 -0.018 0.013
C55 0.081 0.091 0.077 0.012 0.023 -0.024
C56 0.075 0.118 0.064 0.006 0.013 -0.019
C57 0.071 0.105 0.096 -0.001 -0.012 -0.021
C58 0.059 0.066 0.104 -0.004 0.008 -0.002
C59 0.071 0.071 0.109 -0.035 0.010 -0.024
C60 0.067 0.088 0.092 0.045 0.006 -0.019
C61 0.112 0.086 0.043 0.026 0.009 0.006
C62 0.093 0.122 0.060 -0.017 -0.028 0.007
C63 0.103 0.066 0.103 0.008 -0.015 -0.005
C64 0.088 0.087 0.070 -0.003 -0.022 0.003
C65 0.060 0.065 0.073 -0.032 0.001 0.014
C66 0.098 0.148 0.051 0.001 0.005 0.012
C67 0.078 0.194 0.043 0.035 0.033 -0.001
C68 0.074 0.099 0.073 -0.004 0.016 -0.024
C69 0.067 0.076 0.110 -0.028 0.000 -0.008
C70 0.083 0.065 0.099 -0.018 0.044 0.019
C71 0.095 0.079 0.173 0.039 0.010 -0.003
C72 0.096 0.199 0.100 0.024 0.030 -0.011
C73 0.122 0.258 0.220 0.089 0.028 -0.051
C74 0.126 0.274 0.228 0.114 -0.007 0.036
C75 0.137 0.153 0.087 0.039 0.024 0.044
C76 0.147 0.119 0.077 0.046 0.065 0.043
C77 0.118 0.213 0.133 -0.022 0.029 0.024
C78 0.231 0.152 0.272 -0.004 0.176 0.017
C79 0.101 0.145 0.184 -0.038 -0.050 -0.035
C80 0.157 0.422 0.184 -0.195 -0.055 0.099
C81 0.086 0.070 0.128 -0.026 -0.004 0.012
C82 0.089 0.086 0.113 0.008 0.001 0.009
C83 0.111 0.055 0.131 0.007 0.035 -0.001
C84 0.238 0.080 0.105 -0.001 -0.029 0.073
C85 0.338 0.119 0.216 -0.016 -0.082 -0.051
C86 0.261 0.286 0.195 0.076 0.084 0.166
C87 0.064 0.192 0.176 0.067 0.005 0.038
C88 0.094 0.089 0.083 -0.004 0.008 0.012
C89 0.098 0.062 0.129 0.009 -0.047 -0.027
C90 0.087 0.186 0.104 0.029 0.007 -0.007
C91 0.111 0.113 0.081 0.003 -0.001 -0.003
C92 0.043 0.152 0.139 -0.046 -0.013 -0.006
C93 0.075 0.150 0.068 -0.012 -0.013 -0.005
C94 0.077 0.055 0.112 -0.008 0.020 -0.006
C95 0.121 0.135 0.072 0.028 -0.038 0.009
C96 0.102 0.095 0.126 -0.066 0.000 0.001
C97 0.074 0.121 0.109 0.014 -0.002 -0.004
C98 0.087 0.088 0.075 -0.029 0.008 -0.010
C99 0.074 0.094 0.095 -0.025 0.019 -0.019
C100 0.101 0.081 0.089 0.022 -0.018 0.028
C101 0.074 0.106 0.083 0.024 0.007 -0.002
C102 0.077 0.110 0.073 -0.022 0.001 0.031
C103 0.078 0.093 0.064 0.010 -0.021 -0.019
C104 0.073 0.083 0.105 -0.028 0.002 0.008
C105 0.074 0.127 0.084 0.007 0.007 -0.011
C106 0.108 0.064 0.094 0.018 -0.012 -0.005
C107 0.065 0.078 0.080 0.010 -0.012 -0.005
C108 0.062 0.110 0.101 0.017 0.000 0.000
C109 0.060 0.146 0.124 0.002 -0.002 -0.002
C110 0.072 0.144 0.230 0.054 -0.008 0.021
C111 0.077 0.090 0.249 0.004 -0.006 0.011
C112 0.047 0.105 0.088 0.030 0.003 0.018
C113 0.147 0.075 0.082 -0.026 -0.032 -0.013
C114 0.086 0.107 0.058 0.020 0.017 -0.009
C115 0.093 0.064 0.126 0.032 0.007 -0.011
C116 0.136 0.145 0.158 0.069 0.053 0.055
C117 0.155 0.104 0.116 -0.016 -0.017 0.031
C118 0.114 0.101 0.152 -0.008 0.035 0.044
C119 0.103 0.034 0.136 -0.023 0.005 0.007
C120 0.090 0.291 0.271 0.172 0.037 0.014
C121 0.496 0.143 0.242 -0.112 0.089 0.153
C122 0.136 0.154 0.231 0.120 0.015 0.055
C123 0.220 0.198 0.313 -0.189 0.022 0.035
C124 0.065 0.203 0.103 -0.019 0.000 -0.010
C125 0.078 0.196 0.174 0.015 -0.012 -0.005
C126 0.072 0.125 0.058 -0.002 -0.009 -0.006
C127 0.062 0.077 0.132 0.015 -0.005 0.008
C128 0.167 0.050 0.147 -0.033 0.059 0.016
C129 0.113 0.160 0.164 0.024 0.019 0.009
Cl1 0.088 0.115 0.090 0.004 -0.003 -0.004
O4 0.073 0.115 0.116 -0.010 -0.001 -0.007
O5 0.112 0.135 0.200 0.009 0.051 0.015
O6 0.138 0.170 0.163 0.088 0.011 -0.010
O7 0.127 0.263 0.158 -0.125 0.002 -0.062
Cl2 0.123 0.103 0.108 0.007 -0.003 -0.003
O8 0.205 0.119 0.171 0.056 -0.089 -0.070
O9 0.150 0.206 0.229 0.060 -0.045 -0.032
O10 0.215 0.446 0.077 0.040 -0.010 -0.089
O11 0.206 0.155 0.553 -0.054 0.111 0.038
Cl3 0.141 0.123 0.109 0.011 -0.009 -0.016
O12 0.177 0.088 0.129 -0.032 0.001 0.011
O13 0.136 0.188 0.173 0.017 0.029 0.024
O14 0.234 0.140 0.138 -0.033 0.070 -0.090
O15 0.170 0.140 0.134 0.017 -0.026 -0.013
Cl4 0.102 0.129 0.127 0.037 0.008 0.015
O16 0.077 0.199 0.186 0.049 0.021 -0.001
O17 0.128 0.389 0.250 0.225 -0.096 -0.061
O18 0.179 0.213 0.250 0.161 -0.107 -0.084
O19 0.456 0.350 0.310 -0.013 0.128 0.127
Cl5 0.092 0.187 0.138 -0.023 -0.021 -0.001
O20 0.117 0.155 0.211 -0.023 -0.001 -0.010
O21 0.146 0.243 0.304 -0.087 -0.062 -0.043
O22 0.110 0.185 0.475 -0.123 -0.124 0.051
O23 0.242 0.927 0.108 -0.037 0.003 -0.031
Cl6 0.182 0.098 0.203 -0.007 0.070 0.004
O24 0.109 0.103 0.201 -0.014 -0.009 0.001
O25 0.306 0.174 0.373 -0.035 0.243 0.042
O26 0.239 0.224 0.384 -0.165 -0.095 0.007
O27 0.481 0.238 0.168 0.037 0.096 -0.066

loop_
_atom_type_symbol
_atom_type_description
_atom_type_scat_dispersion_real
_atom_type_scat_dispersion_imag
_atom_type_scat_source
C C 0.0033 0.0016 'International Tables Vol C Tables 4.2.6.8 and 6.1.1.4'
H H 0.0000 0.0000 'International Tables Vol C Tables 4.2.6.8 and 6.1.1.4'
N N 0.0061 0.0033 'International Tables Vol C Tables 4.2.6.8 and 6.1.1.4'
O O 0.0106 0.0060 'International Tables Vol C Tables 4.2.6.8 and 6.1.1.4'
Cl Cl 0.1484 0.1585 'International Tables Vol C Tables 4.2.6.8 and 6.1.1.4'
La La -0.2871 2.4523 'International Tables Vol C Tables 4.2.6.8 and 6.1.1.4'
Tb Tb -0.1723 4.1537 'International Tables Vol C Tables 4.2.6.8 and 6.1.1.4'

loop_
_geom_angle_atom_site_label_1
_geom_angle_atom_site_label_2
_geom_angle_atom_site_label_3
_geom_angle
_geom_angle_site_symmetry_1
_geom_angle_site_symmetry_3
_geom_angle_publ_flag
O3 Tb1 O1 78.7(4) . . ?
O3 Tb1 O2 78.0(4) . . ?
O1 Tb1 O2 78.7(4) . . ?
O3 Tb1 N12 142.5(4) . . ?
O1 Tb1 N12 79.4(4) . . ?
O2 Tb1 N12 126.4(4) . . ?
O3 Tb1 N3 77.6(4) . . ?
O1 Tb1 N3 124.9(4) . . ?
O2 Tb1 N3 141.1(4) . . ?
N12 Tb1 N3 90.7(4) . . ?
O3 Tb1 N2 68.2(4) . . ?
O1 Tb1 N2 63.6(5) . . ?
O2 Tb1 N2 132.9(5) . . ?
N12 Tb1 N2 74.9(4) . . ?
N3 Tb1 N2 61.5(5) . . ?
O3 Tb1 N21 128.1(4) . . ?
O1 Tb1 N21 143.0(4) . . ?
O2 Tb1 N21 82.7(5) . . ?
N12 Tb1 N21 86.5(4) . . ?
N3 Tb1 N21 89.0(5) . . ?
N2 Tb1 N21 144.2(5) . . ?
O3 Tb1 N20 65.3(4) . . ?
O1 Tb1 N20 133.7(4) . . ?
O2 Tb1 N20 66.6(4) . . ?
N12 Tb1 N20 146.2(4) . . ?
N3 Tb1 N20 75.7(4) . . ?
N2 Tb1 N20 121.7(5) . . ?
N21 Tb1 N20 62.8(4) . . ?
O3 Tb1 N11 132.0(4) . . ?
O1 Tb1 N11 68.2(4) . . ?
O2 Tb1 N11 62.5(4) . . ?
N12 Tb1 N11 63.9(4) . . ?
N3 Tb1 N11 150.2(4) . . ?
N2 Tb1 N11 120.7(4) . . ?
N21 Tb1 N11 74.8(4) . . ?
N20 Tb1 N11 116.3(4) . . ?
N14 La1 N5 83.9(4) . . ?
N14 La1 N26 77.2(4) . . ?
N5 La1 N26 146.5(4) . . ?
N14 La1 N7 138.8(4) . . ?
N5 La1 N7 62.1(4) . . ?
N26 La1 N7 143.7(4) . . ?
N14 La1 N16 62.5(4) . . ?
N5 La1 N16 74.4(4) . . ?
N26 La1 N16 72.4(4) . . ?
N7 La1 N16 122.3(4) . . ?
N14 La1 N25 76.4(4) . . ?
N5 La1 N25 139.5(5) . . ?
N26 La1 N25 61.5(4) . . ?
N7 La1 N25 114.2(4) . . ?
N16 La1 N25 123.5(4) . . ?
N14 La1 N23 82.6(4) . . ?
N5 La1 N23 81.5(4) . . ?
N26 La1 N23 122.3(4) . . ?
N7 La1 N23 70.7(4) . . ?
N16 La1 N23 139.0(4) . . ?
N25 La1 N23 61.4(4) . . ?
N14 La1 N17 123.3(4) . . ?
N5 La1 N17 75.2(4) . . ?
N26 La1 N17 92.4(4) . . ?
N7 La1 N17 72.0(4) . . ?
N16 La1 N17 61.3(4) . . ?
N25 La1 N17 144.7(4) . . ?
N23 La1 N17 142.0(4) . . ?
N14 La1 N8 148.1(4) . . ?
N5 La1 N8 122.2(5) . . ?
N26 La1 N8 86.2(5) . . ?
N7 La1 N8 60.2(4) . . ?
N16 La1 N8 137.3(4) . . ?
N25 La1 N8 71.8(4) . . ?
N23 La1 N8 83.7(4) . . ?
N17 La1 N8 83.9(4) . . ?
C1 O1 Tb1 124.8(12) . . ?
C44 O2 Tb1 126.9(11) . . ?
C87 O3 Tb1 127.2(14) . . ?
C1 N1 C34 126.9(18) . . ?
C1 N1 C36 115.5(15) . . ?
C34 N1 C36 115.6(14) . . ?
C2 N2 C6 111.5(16) . . ?
C2 N2 Tb1 118.3(13) . . ?
C6 N2 Tb1 124.9(11) . . ?
C7 N3 C8 98.1(14) . . ?
C7 N3 Tb1 126.0(11) . . ?
C8 N3 Tb1 135.8(12) . . ?
C7 N4 C9 106.6(17) . . ?
C7 N4 C38 132.5(15) . . ?
C9 N4 C38 120.9(15) . . ?
C21 N5 C17 104.6(13) . . ?
C21 N5 La1 114.3(12) . . ?
C17 N5 La1 128.5(10) . . ?
C18 N6 C21 101.5(14) . . ?
C18 N6 C40 117.4(13) . . ?
C21 N6 C40 139.9(15) . . ?
C26 N7 C22 117.1(15) . . ?
C26 N7 La1 122.3(11) . . ?
C22 N7 La1 120.0(10) . . ?
C27 N8 C28 105.3(14) . . ?
C27 N8 La1 113.3(12) . . ?
C28 N8 La1 129.4(13) . . ?
C29 N9 C27 105.4(17) . . ?
C29 N9 C42 125.7(16) . . ?
C27 N9 C42 128.8(19) . . ?
C44 N10 C79 120(2) . . ?
C44 N10 C77 123.8(19) . . ?
C79 N10 C77 116.1(17) . . ?
C49 N11 C45 119.2(16) . . ?
C49 N11 Tb1 118.6(12) . . ?
C45 N11 Tb1 116.5(11) . . ?
C50 N12 C51 103.8(13) . . ?
C50 N12 Tb1 119.4(11) . . ?
C51 N12 Tb1 136.7(11) . . ?
C52 N13 C50 103.9(13) . . ?
C52 N13 C81 126.4(14) . . ?
C50 N13 C81 129.7(14) . . ?
C64 N14 C60 106.1(15) . . ?
C64 N14 La1 112.7(11) . . ?
C60 N14 La1 130.8(9) . . ?
C64 N15 C61 109.0(14) . . ?
C64 N15 C83 129.9(14) . . ?
C61 N15 C83 120.9(15) . . ?
C65 N16 C69 114.5(13) . . ?
C65 N16 La1 121.3(10) . . ?
C69 N16 La1 124.1(12) . . ?
C70 N17 C71 102.3(13) . . ?
C70 N17 La1 117.9(11) . . ?
C71 N17 La1 135.6(11) . . ?
C70 N18 C72 104.1(15) . . ?
C70 N18 C85 128(2) . . ?
C72 N18 C85 121(2) . . ?
C87 N19 C122 132(2) . . ?
C87 N19 C120 114.0(19) . . ?
C122 N19 C120 114(2) . . ?
C92 N20 C88 120.9(15) . . ?
C92 N20 Tb1 122.8(12) . . ?
C88 N20 Tb1 114.4(11) . . ?
C93 N21 C94 105.4(15) . . ?
C93 N21 Tb1 115.3(12) . . ?
C94 N21 Tb1 137.7(9) . . ?
C93 N22 C95 108.0(15) . . ?
C93 N22 C124 133.7(14) . . ?
C95 N22 C124 117.9(18) . . ?
C107 N23 C103 104.6(12) . . ?
C107 N23 La1 109.9(11) . . ?
C103 N23 La1 131.6(11) . . ?
C104 N24 C107 108.9(12) . . ?
C104 N24 C126 123.2(13) . . ?
C107 N24 C126 127.9(14) . . ?
C112 N25 C108 113.3(15) . . ?
C112 N25 La1 122.7(10) . . ?
C108 N25 La1 123.0(12) . . ?
C113 N26 C114 103.8(16) . . ?
C113 N26 La1 120.2(12) . . ?
C114 N26 La1 135.4(11) . . ?
C113 N27 C115 110.7(16) . . ?
C113 N27 C128 130.4(16) . . ?
C115 N27 C128 118.9(15) . . ?
O1 C1 N1 124.8(19) . . ?
O1 C1 C2 112.5(14) . . ?
N1 C1 C2 122.7(16) . . ?
N2 C2 C3 126.4(19) . . ?
N2 C2 C1 110.7(16) . . ?
C3 C2 C1 122.1(18) . . ?
C2 C3 C4 120.2(19) . . ?
C5 C4 C3 114(2) . . ?
C6 C5 C4 123(2) . . ?
C5 C6 N2 124.2(19) . . ?
C5 C6 C7 124.6(19) . . ?
N2 C6 C7 110.6(17) . . ?
N4 C7 N3 116.2(16) . . ?
N4 C7 C6 131.0(18) . . ?
N3 C7 C6 112.6(18) . . ?
C9 C8 C13 119.8(17) . . ?
C9 C8 N3 112.6(15) . . ?
C13 C8 N3 127.1(18) . . ?
C8 C9 N4 106.5(16) . . ?
C8 C9 C10 121.6(19) . . ?
N4 C9 C10 132(2) . . ?
C11 C10 C9 119.4(18) . . ?
C10 C11 C12 118.4(17) . . ?
C13 C12 C11 124.9(18) . . ?
C13 C12 C14 119.3(17) . . ?
C11 C12 C14 115.6(14) . . ?
C12 C13 C8 115.7(18) . . ?
C15 C14 C12 116.5(12) . . ?
C20 C15 C16 125.5(17) . . ?
C20 C15 C14 118.7(14) . . ?
C16 C15 C14 115.8(16) . . ?
C15 C16 C17 110.7(15) . . ?
C16 C17 C18 129.0(15) . . ?
C16 C17 N5 125.9(16) . . ?
C18 C17 N5 105.0(15) . . ?
N6 C18 C19 135.2(16) . . ?
N6 C18 C17 111.3(14) . . ?
C19 C18 C17 113.4(17) . . ?
C18 C19 C20 118.1(16) . . ?
C15 C20 C19 122.9(16) . . ?
N5 C21 N6 117.3(14) . . ?
N5 C21 C22 121.1(15) . . ?
N6 C21 C22 121.7(17) . . ?
N7 C22 C23 121.4(16) . . ?
N7 C22 C21 111.6(16) . . ?
C23 C22 C21 126.9(18) . . ?
C22 C23 C24 118(2) . . ?
C25 C24 C23 121(2) . . ?
C24 C25 C26 117.4(17) . . ?
C25 C26 N7 124.5(17) . . ?
C25 C26 C27 123.9(16) . . ?
N7 C26 C27 110.7(17) . . ?
N8 C27 N9 112.0(18) . . ?
N8 C27 C26 121.2(15) . . ?
N9 C27 C26 127(2) . . ?
C29 C28 C33 127(2) . . ?
C29 C28 N8 108.3(18) . . ?
C33 C28 N8 124.0(17) . . ?
C30 C29 C28 121(2) . . ?
C30 C29 N9 130(2) . . ?
C28 C29 N9 108.8(17) . . ?
C29 C30 C31 116(2) . . ?
C30 C31 C32 123.6(18) . . ?
C31 C32 C33 120(2) . . ?
C28 C33 C32 111.6(17) . . ?
N1 C34 C35 105.6(14) . . ?
N1 C36 C37 105.0(18) . . ?
C39 C38 N4 111.6(13) . . ?
C41 C40 N6 88(2) . . ?
N9 C42 C43 111.1(17) . . ?
O2 C44 N10 122.8(18) . . ?
O2 C44 C45 110.7(15) . . ?
N10 C44 C45 126(2) . . ?
C46 C45 N11 123.0(18) . . ?
C46 C45 C44 125.9(19) . . ?
N11 C45 C44 111.0(15) . . ?
C45 C46 C47 121(2) . . ?
C46 C47 C48 116.4(19) . . ?
C49 C48 C47 119.9(17) . . ?
N11 C49 C48 119.9(18) . . ?
N11 C49 C50 113.3(16) . . ?
C48 C49 C50 126.0(16) . . ?
N12 C50 N13 113.9(15) . . ?
N12 C50 C49 121.5(14) . . ?
N13 C50 C49 124.5(15) . . ?
C56 C51 C52 119.3(17) . . ?
C56 C51 N12 130.9(16) . . ?
C52 C51 N12 109.6(16) . . ?
N13 C52 C51 108.7(14) . . ?
N13 C52 C53 125.9(17) . . ?
C51 C52 C53 125(2) . . ?
C54 C53 C52 113.4(17) . . ?
C53 C54 C55 127.9(17) . . ?
C56 C55 C57 124.4(16) . . ?
C56 C55 C54 111.9(17) . . ?
C57 C55 C54 123.7(15) . . ?
C51 C56 C55 121.6(17) . . ?
C55 C57 C58 114.4(13) . . ?
C59 C58 C63 117.6(16) . . ?
C59 C58 C57 122.5(16) . . ?
C63 C58 C57 119.9(17) . . ?
C58 C59 C60 119.4(17) . . ?
N14 C60 C61 109.7(15) . . ?
N14 C60 C59 129.5(16) . . ?
C61 C60 C59 120.6(16) . . ?
N15 C61 C62 134.1(17) . . ?
N15 C61 C60 104.3(14) . . ?
C62 C61 C60 121.6(16) . . ?
C61 C62 C63 113.0(18) . . ?
C58 C63 C62 127.7(19) . . ?
N14 C64 N15 110.6(15) . . ?
N14 C64 C65 120.9(16) . . ?
N15 C64 C65 128.2(14) . . ?
N16 C65 C66 126.5(15) . . ?
N16 C65 C64 111.7(12) . . ?
C66 C65 C64 121.2(16) . . ?
C67 C66 C65 116.4(18) . . ?
C66 C67 C68 119.2(16) . . ?
C69 C68 C67 119.3(15) . . ?
N16 C69 C68 123.4(18) . . ?
N16 C69 C70 112.2(13) . . ?
C68 C69 C70 124.3(16) . . ?
N17 C70 N18 113.4(17) . . ?
N17 C70 C69 122.7(14) . . ?
N18 C70 C69 123.8(16) . . ?
C72 C71 C76 114(2) . . ?
C72 C71 N17 113.8(19) . . ?
C76 C71 N17 130.3(17) . . ?
C71 C72 N18 106(2) . . ?
C71 C72 C73 126(2) . . ?
N18 C72 C73 127.6(19) . . ?
C74 C73 C72 111(2) . . ?
C75 C74 C73 127(3) . . ?
C74 C75 C76 113(2) . . ?
C71 C76 C75 127(2) . . ?
N10 C77 C78 110(2) . . ?
N10 C79 C80 112(2) . . ?
N13 C81 C82 111.9(16) . . ?
C84 C83 N15 116.8(16) . . ?
C86 C85 N18 91.2(18) . . ?
O3 C87 N19 122(2) . . ?
O3 C87 C88 119(2) . . ?
N19 C87 C88 114.9(18) . . ?
N20 C88 C89 119.6(17) . . ?
N20 C88 C87 113.5(15) . . ?
C89 C88 C87 124.2(18) . . ?
C90 C89 C88 117.5(18) . . ?
C91 C90 C89 120.8(18) . . ?
C90 C91 C92 120(2) . . ?
N20 C92 C91 120(2) . . ?
N20 C92 C93 111.4(13) . . ?
C91 C92 C93 128(2) . . ?
N21 C93 N22 111.5(15) . . ?
N21 C93 C92 124.4(18) . . ?
N22 C93 C92 123.6(15) . . ?
N21 C94 C99 129.9(15) . . ?
N21 C94 C95 110.4(14) . . ?
C99 C94 C95 119.6(18) . . ?
C96 C95 N22 134(2) . . ?
C96 C95 C94 121.7(16) . . ?
N22 C95 C94 104.2(18) . . ?
C95 C96 C97 120.3(19) . . ?
C98 C97 C96 120(2) . . ?
C97 C98 C99 120.0(16) . . ?
C97 C98 C100 120.5(18) . . ?
C99 C98 C100 119.5(14) . . ?
C94 C99 C98 118.0(15) . . ?
C98 C100 C101 115.3(14) . . ?
C102 C101 C106 121.8(17) . . ?
C102 C101 C100 122.1(14) . . ?
C106 C101 C100 116.0(16) . . ?
C103 C102 C101 115.4(14) . . ?
N23 C103 C104 112.6(14) . . ?
N23 C103 C102 126.5(14) . . ?
C104 C103 C102 120.8(17) . . ?
C105 C104 C103 124.2(17) . . ?
C105 C104 N24 131.5(15) . . ?
C103 C104 N24 104.2(15) . . ?
C104 C105 C106 117.6(16) . . ?
C105 C106 C101 120.0(18) . . ?
N23 C107 N24 109.6(15) . . ?
N23 C107 C108 123.0(14) . . ?
N24 C107 C108 127.1(13) . . ?
C109 C108 N25 122.9(19) . . ?
C109 C108 C107 126.9(18) . . ?
N25 C108 C107 109.6(14) . . ?
C108 C109 C110 122.5(19) . . ?
C111 C110 C109 115(2) . . ?
C110 C111 C112 119(2) . . ?
N25 C112 C111 127.8(16) . . ?
N25 C112 C113 114.3(15) . . ?
C111 C112 C113 117.7(18) . . ?
N27 C113 N26 112.0(18) . . ?
N27 C113 C112 129.8(18) . . ?
N26 C113 C112 118.1(17) . . ?
C115 C114 C119 118.6(17) . . ?
C115 C114 N26 111.2(14) . . ?
C119 C114 N26 130.1(17) . . ?
C116 C115 C114 126.1(18) . . ?
C116 C115 N27 131.7(18) . . ?
C114 C115 N27 102.2(16) . . ?
C117 C116 C115 114(2) . . ?
C116 C117 C118 122(2) . . ?
C119 C118 C117 126(2) . . ?
C118 C119 C114 113.0(18) . . ?
C121 C120 N19 118(3) . . ?
N19 C122 C123 109(2) . . ?
C125 C124 N22 112.2(17) . . ?
N24 C126 C127 114.7(13) . . ?
N27 C128 C129 107.6(18) . . ?
O6 Cl1 O7 110.7(13) . . ?
O6 Cl1 O5 107.6(11) . . ?
O7 Cl1 O5 108.7(10) . . ?
O6 Cl1 O4 109.2(8) . . ?
O7 Cl1 O4 112.6(9) . . ?
O5 Cl1 O4 107.9(9) . . ?
O9 Cl2 O11 106.4(15) . . ?
O9 Cl2 O10 114.5(13) . . ?
O11 Cl2 O10 105.6(18) . . ?
O9 Cl2 O8 110.4(10) . . ?
O11 Cl2 O8 107.4(16) . . ?
O10 Cl2 O8 112.2(13) . . ?
O15 Cl3 O14 111.3(11) . . ?
O15 Cl3 O13 108.2(11) . . ?
O14 Cl3 O13 108.3(12) . . ?
O15 Cl3 O12 107.2(10) . . ?
O14 Cl3 O12 111.4(11) . . ?
O13 Cl3 O12 110.5(10) . . ?
O17 Cl4 O18 113.5(11) . . ?
O17 Cl4 O16 117.6(11) . . ?
O18 Cl4 O16 115.8(11) . . ?
O17 Cl4 O19 109.3(19) . . ?
O18 Cl4 O19 101.9(18) . . ?
O16 Cl4 O19 95.5(17) . . ?
O22 Cl5 O23 103(2) . . ?
O22 Cl5 O20 115.4(14) . . ?
O23 Cl5 O20 105.2(13) . . ?
O22 Cl5 O21 105.1(12) . . ?
O23 Cl5 O21 117(2) . . ?
O20 Cl5 O21 111.2(12) . . ?
O25 Cl6 O26 117.7(19) . . ?
O25 Cl6 O24 115.1(13) . . ?
O26 Cl6 O24 106.7(12) . . ?
O25 Cl6 O27 106.2(18) . . ?
O26 Cl6 O27 104.6(18) . . ?
O24 Cl6 O27 105.3(15) . . ?
C130 C131 C132 109(4) . . ?
N28 C132 C131 166(4) . . ?
N29 C134 C133 154(6) . . ?
N30 C136 C135 160(6) . . ?
C139 C138 C137 105(4) . . ?
N31 C139 C138 167(4) . . ?
N32 C141 C140 172(4) . . ?
C144 C143 C142 92(2) . . ?
N33 C144 C143 173(3) . . ?

loop_
_geom_bond_atom_site_label_1
_geom_bond_atom_site_label_2
_geom_bond_distance
_geom_bond_site_symmetry_2
_geom_bond_publ_flag
Tb1 O3 2.328(12) . ?
Tb1 O1 2.359(11) . ?
Tb1 O2 2.371(13) . ?
Tb1 N12 2.513(13) . ?
Tb1 N3 2.528(13) . ?
Tb1 N2 2.547(15) . ?
Tb1 N21 2.563(16) . ?
Tb1 N20 2.574(13) . ?
Tb1 N11 2.582(15) . ?
La1 N14 2.614(15) . ?
La1 N5 2.627(14) . ?
La1 N26 2.629(15) . ?
La1 N7 2.630(14) . ?
La1 N16 2.632(12) . ?
La1 N25 2.650(14) . ?
La1 N23 2.673(13) . ?
La1 N17 2.675(12) . ?
La1 N8 2.697(15) . ?
O1 C1 1.271(18) . ?
O2 C44 1.26(2) . ?
O3 C87 1.223(16) . ?
N1 C1 1.299(18) . ?
N1 C34 1.47(2) . ?
N1 C36 1.52(3) . ?
N2 C2 1.34(2) . ?
N2 C6 1.41(2) . ?
N3 C7 1.42(2) . ?
N3 C8 1.43(2) . ?
N4 C7 1.32(2) . ?
N4 C9 1.38(2) . ?
N4 C38 1.52(2) . ?
N5 C21 1.27(2) . ?
N5 C17 1.432(18) . ?
N6 C18 1.34(2) . ?
N6 C21 1.413(18) . ?
N6 C40 1.557(18) . ?
N7 C26 1.366(17) . ?
N7 C22 1.37(2) . ?
N8 C27 1.31(2) . ?
N8 C28 1.44(2) . ?
N9 C29 1.37(3) . ?
N9 C27 1.405(18) . ?
N9 C42 1.48(2) . ?
N10 C44 1.29(2) . ?
N10 C79 1.43(2) . ?
N10 C77 1.47(3) . ?
N11 C49 1.349(18) . ?
N11 C45 1.35(2) . ?
N12 C50 1.309(18) . ?
N12 C51 1.39(2) . ?
N13 C52 1.35(2) . ?
N13 C50 1.405(17) . ?
N13 C81 1.452(19) . ?
N14 C64 1.346(18) . ?
N14 C60 1.378(19) . ?
N15 C64 1.35(2) . ?
N15 C61 1.389(18) . ?
N15 C83 1.51(2) . ?
N16 C65 1.338(19) . ?
N16 C69 1.361(19) . ?
N17 C70 1.329(18) . ?
N17 C71 1.35(2) . ?
N18 C70 1.35(2) . ?
N18 C72 1.40(3) . ?
N18 C85 1.553(17) . ?
N19 C87 1.26(3) . ?
N19 C122 1.52(2) . ?
N19 C120 1.63(3) . ?
N20 C92 1.31(2) . ?
N20 C88 1.41(2) . ?
N21 C93 1.346(16) . ?
N21 C94 1.37(2) . ?
N22 C93 1.36(2) . ?
N22 C95 1.384(19) . ?
N22 C124 1.54(2) . ?
N23 C107 1.374(17) . ?
N23 C103 1.38(2) . ?
N24 C104 1.39(2) . ?
N24 C107 1.388(18) . ?
N24 C126 1.466(15) . ?
N25 C112 1.31(2) . ?
N25 C108 1.359(19) . ?
N26 C113 1.35(2) . ?
N26 C114 1.43(2) . ?
N27 C113 1.33(2) . ?
N27 C115 1.42(2) . ?
N27 C128 1.55(2) . ?
C1 C2 1.53(2) . ?
C2 C3 1.35(2) . ?
C3 C4 1.40(3) . ?
C4 C5 1.38(3) . ?
C5 C6 1.32(2) . ?
C6 C7 1.53(2) . ?
C8 C9 1.38(2) . ?
C8 C13 1.42(2) . ?
C9 C10 1.39(2) . ?
C10 C11 1.36(2) . ?
C11 C12 1.38(2) . ?
C12 C13 1.36(2) . ?
C12 C14 1.61(2) . ?
C14 C15 1.51(2) . ?
C15 C20 1.32(2) . ?
C15 C16 1.384(18) . ?
C16 C17 1.42(2) . ?
C17 C18 1.43(2) . ?
C18 C19 1.418(19) . ?
C19 C20 1.42(2) . ?
C21 C22 1.48(2) . ?
C22 C23 1.38(3) . ?
C23 C24 1.41(2) . ?
C24 C25 1.35(2) . ?
C25 C26 1.35(2) . ?
C26 C27 1.49(3) . ?
C28 C29 1.35(2) . ?
C28 C33 1.38(2) . ?
C29 C30 1.34(2) . ?
C30 C31 1.37(3) . ?
C31 C32 1.41(3) . ?
C32 C33 1.44(2) . ?
C34 C35 1.60(2) . ?
C36 C37 1.56(3) . ?
C38 C39 1.45(2) . ?
C40 C41 1.462(18) . ?
C42 C43 1.54(3) . ?
C44 C45 1.52(2) . ?
C45 C46 1.32(2) . ?
C46 C47 1.39(2) . ?
C47 C48 1.41(2) . ?
C48 C49 1.41(2) . ?
C49 C50 1.46(2) . ?
C51 C56 1.37(2) . ?
C51 C52 1.38(2) . ?
C52 C53 1.41(2) . ?
C53 C54 1.32(3) . ?
C54 C55 1.49(2) . ?
C55 C56 1.44(2) . ?
C55 C57 1.48(2) . ?
C57 C58 1.51(2) . ?
C58 C59 1.35(2) . ?
C58 C63 1.36(2) . ?
C59 C60 1.41(2) . ?
C60 C61 1.40(2) . ?
C61 C62 1.39(2) . ?
C62 C63 1.41(2) . ?
C64 C65 1.48(2) . ?
C65 C66 1.421(19) . ?
C66 C67 1.34(2) . ?
C67 C68 1.42(2) . ?
C68 C69 1.370(19) . ?
C69 C70 1.47(2) . ?
C71 C72 1.31(2) . ?
C71 C76 1.32(2) . ?
C72 C73 1.44(3) . ?
C73 C74 1.37(3) . ?
C74 C75 1.32(3) . ?
C75 C76 1.41(2) . ?
C77 C78 1.49(3) . ?
C79 C80 1.43(3) . ?
C81 C82 1.50(2) . ?
C83 C84 1.49(3) . ?
C85 C86 1.486(18) . ?
C87 C88 1.49(3) . ?
C88 C89 1.413(19) . ?
C89 C90 1.38(2) . ?
C90 C91 1.37(2) . ?
C91 C92 1.387(19) . ?
C92 C93 1.43(3) . ?
C94 C99 1.39(2) . ?
C94 C95 1.42(2) . ?
C95 C96 1.32(3) . ?
C96 C97 1.40(2) . ?
C97 C98 1.38(2) . ?
C98 C99 1.43(2) . ?
C98 C100 1.529(19) . ?
C100 C101 1.54(2) . ?
C101 C102 1.41(2) . ?
C101 C106 1.413(19) . ?
C102 C103 1.39(2) . ?
C103 C104 1.385(18) . ?
C104 C105 1.33(2) . ?
C105 C106 1.38(2) . ?
C107 C108 1.42(2) . ?
C108 C109 1.35(2) . ?
C109 C110 1.39(3) . ?
C110 C111 1.36(2) . ?
C111 C112 1.38(2) . ?
C112 C113 1.53(2) . ?
C114 C115 1.40(2) . ?
C114 C119 1.42(2) . ?
C115 C116 1.38(3) . ?
C116 C117 1.33(3) . ?
C117 C118 1.38(3) . ?
C118 C119 1.37(2) . ?
C120 C121 1.39(4) . ?
C122 C123 1.65(4) . ?
C124 C125 1.50(3) . ?
C126 C127 1.54(2) . ?
C128 C129 1.55(3) . ?
Cl1 O6 1.375(15) . ?
Cl1 O7 1.409(14) . ?
Cl1 O5 1.436(14) . ?
Cl1 O4 1.469(11) . ?
Cl2 O9 1.365(15) . ?
Cl2 O11 1.37(2) . ?
Cl2 O10 1.396(19) . ?
Cl2 O8 1.425(15) . ?
Cl3 O15 1.379(15) . ?
Cl3 O14 1.406(15) . ?
Cl3 O13 1.488(14) . ?
Cl3 O12 1.494(14) . ?
Cl4 O17 1.350(13) . ?
Cl4 O18 1.358(16) . ?
Cl4 O16 1.358(11) . ?
Cl4 O19 1.44(4) . ?
Cl5 O22 1.28(2) . ?
Cl5 O23 1.35(2) . ?
Cl5 O20 1.368(13) . ?
Cl5 O21 1.398(19) . ?
Cl6 O25 1.350(16) . ?
Cl6 O26 1.416(19) . ?
Cl6 O24 1.446(15) . ?
Cl6 O27 1.49(2) . ?
N28 C132 1.06(3) . ?
C130 C131 1.40(6) . ?
C131 C132 1.46(4) . ?
N29 C134 1.16(2) . ?
C133 C134 1.47(2) . ?
N30 C136 1.166(18) . ?
C135 C136 1.484(18) . ?
N31 C139 1.23(3) . ?
C137 C138 1.52(4) . ?
C138 C139 1.36(4) . ?
N32 C141 1.17(4) . ?
C140 C141 1.44(4) . ?
N33 C144 1.22(3) . ?
C142 C143 1.57(4) . ?
C143 C144 1.45(4) . ?
